data_7111746
loop_
_publ_author_name
'Burrows, Andrew D.'
'Frost, Christopher G.'
'Mahon, Mary F.'
'Raithby, Paul R.'
'Richardson, Christopher'
'Stevenson, Anna J.'

_publ_section_title
;
 Solid state interconversion of cages and coordination networks via
 conformational change of a semi-rigid ligand
;
_journal_issue 28
_journal_name_full 'Chemical Communications'
_journal_page_first 5064
_journal_page_last 5066
_journal_paper_doi 10.1039/c0cc00826e
_journal_volume 46
_journal_year 2010
_chemical_formula_sum 'C58 H70 Ag2 Cl2 N6 O15'
_chemical_formula_weight 1377.84
_chemical_name_systematic
;
?
;
_space_group_IT_number 176
_symmetry_cell_setting hexagonal
_symmetry_space_group_name_Hall '-P 6c'
_symmetry_space_group_name_H-M 'P 63/m'
_atom_sites_solution_hydrogens geom
_atom_sites_solution_primary direct
_atom_sites_solution_secondary difmap
_audit_creation_method SHELXL-97
_cell_angle_alpha 90.00
_cell_angle_beta 90.00
_cell_angle_gamma 120.00
_cell_formula_units_Z 4
_cell_length_a 14.4400(2)
_cell_length_b 14.4400(2)
_cell_length_c 35.3990(6)
_cell_measurement_reflns_used 52173
_cell_measurement_temperature 150(2)
_cell_measurement_theta_max 25.028
_cell_measurement_theta_min 2.910
_cell_volume 6392.28(17)
_computing_cell_refinement 'HKL Scalepack (Otwinowski & Minor 1997)'
_computing_data_collection 'Collect (Bruker AXS BV, 1997-2004)'
_computing_data_reduction 'Denzo & Scalepack (Otwinowski & Minor, 1997)'
_computing_molecular_graphics 'ORTEX (P.McArdle, 1995)'
_computing_publication_material 'SHELXL-97/2 (Sheldrick,1997)'
_computing_structure_refinement 'SHELXL-97 (Sheldrick, 1997)'
_computing_structure_solution 'SHELXS-97 (Sheldrick, 1990)'
_diffrn_ambient_temperature 150(2)
_diffrn_measured_fraction_theta_full 0.995
_diffrn_measured_fraction_theta_max 0.995
_diffrn_measurement_device_type '95mm CCD camera on \k-goniostat'
_diffrn_measurement_method CCD
_diffrn_radiation_monochromator graphite
_diffrn_radiation_source 'fine-focus sealed tube'
_diffrn_radiation_type MoK\a
_diffrn_radiation_wavelength 0.71073
_diffrn_reflns_av_R_equivalents 0.1774
_diffrn_reflns_av_sigmaI/netI 0.0736
_diffrn_reflns_limit_h_max 17
_diffrn_reflns_limit_h_min -17
_diffrn_reflns_limit_k_max 17
_diffrn_reflns_limit_k_min -17
_diffrn_reflns_limit_l_max 42
_diffrn_reflns_limit_l_min -42
_diffrn_reflns_number 67463
_diffrn_reflns_theta_full 25.02
_diffrn_reflns_theta_max 25.02
_diffrn_reflns_theta_min 3.99
_exptl_absorpt_coefficient_mu 0.763
_exptl_absorpt_correction_T_max 0.88
_exptl_absorpt_correction_T_min 0.82
_exptl_absorpt_correction_type multi-scan
_exptl_absorpt_process_details
;
multi-scan from symmetry-related measurements
Sortav (Blessing 1995)
;
_exptl_crystal_colour Colourless
_exptl_crystal_density_diffrn 1.432
_exptl_crystal_density_method 'not measured'
_exptl_crystal_description Parallelepiped
_exptl_crystal_F_000 2832
_exptl_crystal_size_max 0.22
_exptl_crystal_size_mid 0.20
_exptl_crystal_size_min 0.13
_refine_diff_density_max 0.451
_refine_diff_density_min -0.543
_refine_diff_density_rms 0.079
_refine_ls_extinction_method none
_refine_ls_goodness_of_fit_ref 0.937
_refine_ls_hydrogen_treatment constr
_refine_ls_matrix_type full
_refine_ls_number_parameters 265
_refine_ls_number_reflns 3828
_refine_ls_number_restraints 26
_refine_ls_restrained_S_all 0.939
_refine_ls_R_factor_all 0.1196
_refine_ls_R_factor_gt 0.0455
_refine_ls_shift/su_max 0.001
_refine_ls_shift/su_mean 0.000
_refine_ls_structure_factor_coef Fsqd
_refine_ls_weighting_details 'calc w=1/[\s^2^(Fo^2^)+(0.0729P)^2^+0.0000P] where P=(Fo^2^+2Fc^2^)/3'
_refine_ls_weighting_scheme calc
_refine_ls_wR_factor_gt 0.1075
_refine_ls_wR_factor_ref 0.1343
_reflns_number_gt 2001
_reflns_number_total 3828
_reflns_threshold_expression >2sigma(I)
_cod_data_source_file C0CC00826Esup1.cif
_cod_data_source_block h08adb04-(Compound_2)
_cod_depositor_comments
;
The following automatic conversions were performed:

'_symmetry_cell_setting' value 'Hexagonal' changed to 'hexagonal'
according to /home/saulius/struct/CIF-dictionaries/cif_core.dic
dictionary named 'cif_core.dic' version 2.4.2 from
2011-04-26.

'_exptl_absorpt_correction_type' value 'Multi-Scan'
changed to 'multi-scan' according to
/home/saulius/struct/CIF-dictionaries/cif_core.dic dictionary named
'cif_core.dic' version 2.4.2 from 2011-04-26.

Automatic conversion script
Id: cif_fix_values 1891 2012-01-12 08:04:46Z andrius 
;
_cod_original_sg_symbol_H-M P63/m
_cod_database_code 7111746

loop_
_symmetry_equiv_pos_as_xyz
'x, y, z'
'x-y, x, z+1/2'
'-y, x-y, z'
'-x, -y, z+1/2'
'-x+y, -x, z'
'y, -x+y, z+1/2'
'-x, -y, -z'
'-x+y, -x, -z-1/2'
'y, -x+y, -z'
'x, y, -z-1/2'
'x-y, x, -z'
'-y, x-y, -z-1/2'

loop_
_atom_site_label
_atom_site_type_symbol
_atom_site_fract_x
_atom_site_fract_y
_atom_site_fract_z
_atom_site_U_iso_or_equiv
_atom_site_adp_type
_atom_site_occupancy
_atom_site_symmetry_multiplicity
_atom_site_calc_flag
_atom_site_refinement_flags
Ag1 Ag 1.0000 0.0000 0.363061(17) 0.0396(2) Uani 1 3 d S
Ag2 Ag 1.0000 0.0000 0.456999(16) 0.0378(2) Uani 1 3 d S
Cl1 Cl 1.3333 0.6667 0.40077(6) 0.0404(6) Uani 1 3 d S
Cl2 Cl 1.6667 0.3333 0.35730(10) 0.0851(9) Uani 1 3 d S
O1 O 1.0695(3) 0.2395(3) 0.36451(9) 0.0461(9) Uani 1 1 d .
O2 O 1.2377(3) 0.0866(3) 0.44477(10) 0.0487(9) Uani 1 1 d .
O3 O 1.3333 0.6667 0.35989(14) 0.0409(14) Uani 1 3 d S
O4 O 1.2924(3) 0.5597(3) 0.41389(9) 0.0545(10) Uani 1 1 d .
O5 O 1.5838(5) 0.3516(5) 0.34589(15) 0.140(2) Uani 1 1 d .
O6 O 1.6667 0.3333 0.3975(2) 0.092(2) Uani 1 3 d S
N1 N 1.1167(3) 0.1753(3) 0.36054(11) 0.0454(11) Uani 1 1 d .
N2 N 1.1701(3) 0.1273(3) 0.45382(10) 0.0432(11) Uani 1 1 d .
C1 C 1.2862(4) 0.1948(4) 0.34003(14) 0.0526(15) Uani 1 1 d .
H1A H 1.2570 0.1233 0.3511 0.079 Uiso 1 1 calc R
H1B H 1.3570 0.2424 0.3508 0.079 Uiso 1 1 calc R
H1C H 1.2923 0.1905 0.3126 0.079 Uiso 1 1 calc R
C2 C 1.2140(4) 0.2373(4) 0.34860(13) 0.0387(13) Uani 1 1 d .
C3 C 1.2359(4) 0.3444(4) 0.34499(12) 0.0350(12) Uani 1 1 d .
C4 C 1.1436(4) 0.3402(4) 0.35463(14) 0.0418(13) Uani 1 1 d .
C5 C 1.1058(4) 0.4192(4) 0.35579(17) 0.0598(16) Uani 1 1 d .
H5A H 1.0865 0.4260 0.3818 0.090 Uiso 1 1 calc R
H5B H 1.0430 0.3946 0.3394 0.090 Uiso 1 1 calc R
H5C H 1.1629 0.4888 0.3469 0.090 Uiso 1 1 calc R
C6 C 1.3397(4) 0.4389(4) 0.33244(12) 0.0406(13) Uani 1 1 d .
H6A H 1.3999 0.4323 0.3427 0.049 Uiso 1 1 calc R
H6B H 1.3451 0.5051 0.3428 0.049 Uiso 1 1 calc R
C7 C 1.3491(4) 0.4478(4) 0.28945(13) 0.0369(12) Uani 1 1 d .
C8 C 1.4020(4) 0.4076(4) 0.26957(12) 0.0446(13) Uani 1 1 d .
H8 H 1.4395 0.3791 0.2828 0.054 Uiso 1 1 calc R
C9 C 1.2996(4) 0.4936(4) 0.26959(12) 0.0494(14) Uani 1 1 d .
H9 H 1.2654 0.5253 0.2829 0.059 Uiso 1 1 calc R
C10 C 1.4190(4) 0.1445(5) 0.42508(16) 0.0624(16) Uani 1 1 d .
H10A H 1.4882 0.2105 0.4227 0.094 Uiso 1 1 calc R
H10B H 1.4005 0.1060 0.4010 0.094 Uiso 1 1 calc R
H10C H 1.4234 0.0993 0.4448 0.094 Uiso 1 1 calc R
C11 C 1.3351(4) 0.1716(4) 0.43527(14) 0.0444(13) Uani 1 1 d .
C12 C 1.3317(4) 0.2624(4) 0.43785(13) 0.0385(12) Uani 1 1 d .
C13 C 1.2264(4) 0.2318(4) 0.44979(12) 0.0359(12) Uani 1 1 d .
C14 C 1.1796(4) 0.3006(4) 0.45756(13) 0.0463(14) Uani 1 1 d .
H14A H 1.1845 0.3416 0.4348 0.070 Uiso 1 1 calc R
H14B H 1.2188 0.3499 0.4782 0.070 Uiso 1 1 calc R
H14C H 1.1043 0.2558 0.4647 0.070 Uiso 1 1 calc R
C15 C 1.4200(4) 0.3753(4) 0.43067(13) 0.0447(13) Uani 1 1 d .
H15A H 1.3935 0.4109 0.4135 0.054 Uiso 1 1 calc R
H15B H 1.4801 0.3735 0.4180 0.054 Uiso 1 1 calc R
C16 C 1.4605(4) 0.4403(4) 0.46694(13) 0.0359(12) Uani 1 1 d .
C17 C 1.4979(4) 0.4041(4) 0.49643(13) 0.0424(13) Uani 1 1 d .
H17 H 1.4974 0.3384 0.4941 0.051 Uiso 1 1 calc R
C18 C 1.5354(3) 0.4633(4) 0.52895(14) 0.0415(13) Uani 1 1 d .
H18 H 1.5591 0.4368 0.5491 0.050 Uiso 1 1 calc R
O7 O 1.3074(3) 0.0741(4) 0.25008(14) 0.130(3) Uani 0.67 2 d SPRDU
C102 C 1.4914(3) 0.1927(4) 0.25008(14) 0.120(5) Uani 0.67 2 d SPRDU
H10D H 1.5572 0.1888 0.2500 0.180 Uiso 0.67 2 calc SPR
H10E H 1.4896 0.2307 0.2728 0.180 Uiso 0.33 1 calc PR
H10F H 1.4894 0.2311 0.2276 0.180 Uiso 0.33 1 calc PR
C101 C 1.4061(11) 0.0931(12) 0.2500 0.124(4) Uani 0.67 2 d SPDU
H10G H 1.4135 0.0566 0.2275 0.148 Uiso 0.33 1 calc PR
H10H H 1.4136 0.0561 0.2723 0.148 Uiso 0.33 1 calc PR
C104 C 1.1169(13) -0.0692(13) 0.2500 0.115(5) Uani 0.67 2 d SPDU
H10I H 1.0797 -0.1476 0.2500 0.173 Uiso 0.67 2 calc SPR
H10J H 1.0968 -0.0441 0.2274 0.173 Uiso 0.33 1 calc PR
H10K H 1.0968 -0.0442 0.2726 0.173 Uiso 0.33 1 calc PR
C103 C 1.2245(13) -0.0300(13) 0.2500 0.132(4) Uani 0.67 2 d SPDU
H10L H 1.2378 -0.0629 0.2277 0.158 Uiso 0.33 1 calc PR
H10M H 1.2377 -0.0633 0.2723 0.158 Uiso 0.33 1 calc PR

loop_
_atom_site_aniso_label
_atom_site_aniso_U_11
_atom_site_aniso_U_22
_atom_site_aniso_U_33
_atom_site_aniso_U_23
_atom_site_aniso_U_13
_atom_site_aniso_U_12
Ag1 0.0346(3) 0.0346(3) 0.0494(4) 0.000 0.000 0.01731(14)
Ag2 0.0331(3) 0.0331(3) 0.0473(4) 0.000 0.000 0.01657(13)
Cl1 0.0352(8) 0.0352(8) 0.0507(13) 0.000 0.000 0.0176(4)
Cl2 0.0812(15) 0.0812(15) 0.093(2) 0.000 0.000 0.0406(8)
O1 0.036(2) 0.034(2) 0.066(2) 0.0004(18) 0.0073(17) 0.015(2)
O2 0.038(2) 0.036(2) 0.075(2) -0.0040(19) -0.0025(19) 0.021(2)
O3 0.043(2) 0.043(2) 0.036(3) 0.000 0.000 0.0217(12)
O4 0.062(3) 0.036(2) 0.062(2) 0.0082(18) -0.0124(18) 0.023(2)
O5 0.116(5) 0.176(6) 0.158(5) 0.029(4) -0.028(4) 0.096(5)
O6 0.090(4) 0.090(4) 0.095(6) 0.000 0.000 0.045(2)
N1 0.042(3) 0.030(3) 0.062(3) 0.001(2) 0.001(2) 0.016(2)
N2 0.030(3) 0.035(3) 0.060(3) -0.005(2) -0.004(2) 0.013(2)
C1 0.043(4) 0.043(4) 0.070(4) -0.003(3) -0.002(3) 0.020(3)
C2 0.027(3) 0.040(3) 0.043(3) -0.002(2) -0.002(2) 0.012(3)
C3 0.033(3) 0.025(3) 0.037(3) -0.007(2) -0.010(2) 0.008(3)
C4 0.034(3) 0.030(3) 0.050(3) -0.009(3) -0.008(3) 0.008(3)
C5 0.042(4) 0.041(4) 0.093(4) -0.004(3) -0.002(3) 0.019(3)
C6 0.032(3) 0.036(3) 0.047(3) -0.008(2) -0.005(2) 0.012(3)
C7 0.029(3) 0.029(3) 0.042(3) -0.005(2) -0.001(2) 0.007(3)
C8 0.038(3) 0.046(3) 0.051(3) 0.004(2) -0.006(2) 0.022(3)
C9 0.063(4) 0.040(3) 0.051(3) -0.002(2) -0.002(3) 0.030(3)
C10 0.042(4) 0.065(4) 0.090(4) -0.004(3) 0.003(3) 0.035(3)
C11 0.033(3) 0.040(4) 0.055(3) -0.005(3) -0.009(3) 0.015(3)
C12 0.033(3) 0.035(3) 0.043(3) -0.007(2) -0.005(2) 0.013(3)
C13 0.036(3) 0.028(3) 0.039(3) -0.004(2) -0.005(2) 0.013(3)
C14 0.042(3) 0.038(3) 0.058(3) -0.005(2) -0.002(2) 0.019(3)
C15 0.036(3) 0.044(3) 0.048(3) -0.001(3) -0.002(2) 0.015(3)
C16 0.022(3) 0.030(3) 0.042(3) 0.005(2) -0.001(2) 0.003(3)
C17 0.041(3) 0.031(3) 0.052(3) 0.003(3) -0.007(3) 0.015(3)
C18 0.036(3) 0.037(3) 0.044(3) 0.008(3) -0.010(3) 0.013(3)
O7 0.138(9) 0.120(7) 0.147(6) 0.000 0.000 0.074(8)
C102 0.145(12) 0.103(9) 0.161(10) 0.000 0.000 0.099(9)
C101 0.130(10) 0.121(7) 0.156(7) 0.000 0.000 0.090(8)
C104 0.122(11) 0.101(9) 0.134(9) 0.000 0.000 0.064(10)
C103 0.144(10) 0.117(8) 0.145(7) 0.000 0.000 0.073(8)

loop_
_atom_type_symbol
_atom_type_description
_atom_type_scat_dispersion_real
_atom_type_scat_dispersion_imag
_atom_type_scat_source
C C 0.0033 0.0016 'International Tables Vol C Tables 4.2.6.8 and 6.1.1.4'
H H 0.0000 0.0000 'International Tables Vol C Tables 4.2.6.8 and 6.1.1.4'
O O 0.0106 0.0060 'International Tables Vol C Tables 4.2.6.8 and 6.1.1.4'
N N 0.0061 0.0033 'International Tables Vol C Tables 4.2.6.8 and 6.1.1.4'
Ag Ag -0.8971 1.1015 'International Tables Vol C Tables 4.2.6.8 and 6.1.1.4'
Cl Cl 0.1484 0.1585 'International Tables Vol C Tables 4.2.6.8 and 6.1.1.4'

loop_
_geom_angle_atom_site_label_1
_geom_angle_atom_site_label_2
_geom_angle_atom_site_label_3
_geom_angle
_geom_angle_site_symmetry_1
_geom_angle_site_symmetry_3
N1 Ag1 N1 119.841(14) . 3_645
N1 Ag1 N1 119.841(15) . 5_765
N1 Ag1 N1 119.841(15) 3_645 5_765
N1 Ag1 Ag2 92.29(10) . .
N1 Ag1 Ag2 92.29(10) 3_645 .
N1 Ag1 Ag2 92.29(10) 5_765 .
N2 Ag2 N2 119.745(17) . 3_645
N2 Ag2 N2 119.744(17) . 5_765
N2 Ag2 N2 119.744(17) 3_645 5_765
N2 Ag2 Ag2 92.91(10) . 7_756
N2 Ag2 Ag2 92.91(10) 3_645 7_756
N2 Ag2 Ag2 92.91(10) 5_765 7_756
N2 Ag2 Ag1 87.09(10) . .
N2 Ag2 Ag1 87.09(10) 3_645 .
N2 Ag2 Ag1 87.09(10) 5_765 .
Ag2 Ag2 Ag1 180.0 7_756 .
O4 Cl1 O4 110.15(15) 5_775 .
O4 Cl1 O4 109.98(15) 5_775 3_755
O4 Cl1 O4 109.70(15) . 3_755
O4 Cl1 O3 109.19(15) 5_775 .
O4 Cl1 O3 108.97(15) . .
O4 Cl1 O3 108.80(15) 3_755 .
O5 Cl2 O5 112.4(2) 5_875 3_745
O5 Cl2 O5 112.0(2) 5_875 .
O5 Cl2 O5 111.9(2) 3_745 .
O5 Cl2 O6 106.8(3) 5_875 .
O5 Cl2 O6 106.5(3) 3_745 .
O5 Cl2 O6 106.8(3) . .
C4 O1 N1 107.4(4) . .
C11 O2 N2 107.3(4) . .
C2 N1 O1 107.0(4) . .
C2 N1 Ag1 137.3(4) . .
O1 N1 Ag1 113.8(3) . .
C13 N2 O2 107.2(4) . .
C13 N2 Ag2 138.5(4) . .
O2 N2 Ag2 112.2(3) . .
C2 C1 H1A 109.5 . .
C2 C1 H1B 109.5 . .
H1A C1 H1B 109.5 . .
C2 C1 H1C 109.5 . .
H1A C1 H1C 109.5 . .
H1B C1 H1C 109.5 . .
N1 C2 C3 110.7(5) . .
N1 C2 C1 121.5(5) . .
C3 C2 C1 127.8(5) . .
C4 C3 C2 104.6(4) . .
C4 C3 C6 129.1(5) . .
C2 C3 C6 126.4(5) . .
C3 C4 O1 110.4(5) . .
C3 C4 C5 134.8(5) . .
O1 C4 C5 114.8(5) . .
C4 C5 H5A 109.5 . .
C4 C5 H5B 109.5 . .
H5A C5 H5B 109.5 . .
C4 C5 H5C 109.5 . .
H5A C5 H5C 109.5 . .
H5B C5 H5C 109.5 . .
C3 C6 C7 112.2(4) . .
C3 C6 H6A 109.2 . .
C7 C6 H6A 109.2 . .
C3 C6 H6B 109.2 . .
C7 C6 H6B 109.2 . .
H6A C6 H6B 107.9 . .
C8 C7 C9 118.4(4) . .
C8 C7 C6 121.6(5) . .
C9 C7 C6 120.0(4) . .
C7 C8 C8 121.1(3) . 10_556
C7 C8 H8 119.5 . .
C8 C8 H8 119.5 10_556 .
C7 C9 C9 120.5(3) . 10_556
C7 C9 H9 119.7 . .
C9 C9 H9 119.7 10_556 .
C11 C10 H10A 109.5 . .
C11 C10 H10B 109.5 . .
H10A C10 H10B 109.5 . .
C11 C10 H10C 109.5 . .
H10A C10 H10C 109.5 . .
H10B C10 H10C 109.5 . .
C12 C11 O2 109.7(5) . .
C12 C11 C10 134.9(5) . .
O2 C11 C10 115.4(5) . .
C11 C12 C13 105.9(4) . .
C11 C12 C15 128.4(5) . .
C13 C12 C15 125.7(5) . .
N2 C13 C12 109.9(4) . .
N2 C13 C14 121.5(5) . .
C12 C13 C14 128.6(5) . .
C13 C14 H14A 109.5 . .
C13 C14 H14B 109.5 . .
H14A C14 H14B 109.5 . .
C13 C14 H14C 109.5 . .
H14A C14 H14C 109.5 . .
H14B C14 H14C 109.5 . .
C12 C15 C16 112.4(4) . .
C12 C15 H15A 109.1 . .
C16 C15 H15A 109.1 . .
C12 C15 H15B 109.1 . .
C16 C15 H15B 109.1 . .
H15A C15 H15B 107.9 . .
C18 C16 C17 118.3(4) 7_866 .
C18 C16 C15 121.5(4) 7_866 .
C17 C16 C15 120.2(5) . .
C18 C17 C16 120.1(5) . .
C18 C17 H17 119.9 . .
C16 C17 H17 119.9 . .
C17 C18 C16 121.6(4) . 7_866
C17 C18 H18 119.2 . .
C16 C18 H18 119.2 7_866 .
C101 O7 C103 119.3(12) . .
C101 C102 H10D 109.5 . .
C101 C102 H10E 109.5 . .
H10D C102 H10E 109.5 . .
C101 C102 H10F 109.5 . .
H10D C102 H10F 109.5 . .
H10E C102 H10F 109.5 . .
O7 C101 C102 122.8(13) . .
O7 C101 H10G 106.6 . .
C102 C101 H10G 106.6 . .
O7 C101 H10H 106.6 . .
C102 C101 H10H 106.6 . .
H10G C101 H10H 106.6 . .
C103 C104 H10I 109.5 . .
C103 C104 H10J 109.5 . .
H10I C104 H10J 109.5 . .
C103 C104 H10K 109.5 . .
H10I C104 H10K 109.5 . .
H10J C104 H10K 109.5 . .
C104 C103 O7 130.0(17) . .
C104 C103 H10L 104.8 . .
O7 C103 H10L 104.8 . .
C104 C103 H10M 104.8 . .
O7 C103 H10M 104.8 . .
H10L C103 H10M 105.8 . .

loop_
_geom_bond_atom_site_label_1
_geom_bond_atom_site_label_2
_geom_bond_distance
_geom_bond_site_symmetry_2
Ag1 N1 2.234(4) .
Ag1 N1 2.234(4) 3_645
Ag1 N1 2.234(4) 5_765
Ag1 Ag2 3.3253(8) .
Ag2 N2 2.216(4) .
Ag2 N2 2.216(4) 3_645
Ag2 N2 2.216(4) 5_765
Ag2 Ag2 3.0444(11) 7_756
Cl1 O4 1.424(3) 5_775
Cl1 O4 1.429(3) .
Cl1 O4 1.432(3) 3_755
Cl1 O3 1.447(5) .
Cl2 O5 1.404(5) 5_875
Cl2 O5 1.405(5) 3_745
Cl2 O5 1.412(5) .
Cl2 O6 1.425(8) .
O1 C4 1.351(6) .
O1 N1 1.406(5) .
O2 C11 1.368(6) .
O2 N2 1.404(5) .
N1 C2 1.302(6) .
N2 C13 1.317(6) .
C1 C2 1.481(7) .
C1 H1A 0.9800 .
C1 H1B 0.9800 .
C1 H1C 0.9800 .
C2 C3 1.422(6) .
C3 C4 1.347(7) .
C3 C6 1.503(6) .
C4 C5 1.492(7) .
C5 H5A 0.9800 .
C5 H5B 0.9800 .
C5 H5C 0.9800 .
C6 C7 1.528(6) .
C6 H6A 0.9900 .
C6 H6B 0.9900 .
C7 C8 1.364(6) .
C7 C9 1.384(6) .
C8 C8 1.386(9) 10_556
C8 H8 0.9500 .
C9 C9 1.387(9) 10_556
C9 H9 0.9500 .
C10 C11 1.492(7) .
C10 H10A 0.9800 .
C10 H10B 0.9800 .
C10 H10C 0.9800 .
C11 C12 1.340(6) .
C12 C13 1.419(6) .
C12 C15 1.506(6) .
C13 C14 1.479(7) .
C14 H14A 0.9800 .
C14 H14B 0.9800 .
C14 H14C 0.9800 .
C15 C16 1.524(6) .
C15 H15A 0.9900 .
C15 H15B 0.9900 .
C16 C18 1.371(6) 7_866
C16 C17 1.391(6) .
C17 C18 1.373(6) .
C17 H17 0.9500 .
C18 C16 1.371(6) 7_866
C18 H18 0.9500 .
O7 C101 1.311(14) .
O7 C103 1.376(16) .
C102 C101 1.346(14) .
C102 H10D 0.9800 .
C102 H10E 0.9800 .
C102 H10F 0.9800 .
C101 H10G 0.9900 .
C101 H10H 0.9900 .
C104 C103 1.362(15) .
C104 H10I 0.9800 .
C104 H10J 0.9800 .
C104 H10K 0.9800 .
C103 H10L 0.9900 .
C103 H10M 0.9900 .

loop_
_geom_torsion_atom_site_label_1
_geom_torsion_atom_site_label_2
_geom_torsion_atom_site_label_3
_geom_torsion_atom_site_label_4
_geom_torsion
_geom_torsion_site_symmetry_1
_geom_torsion_site_symmetry_4
N1 Ag1 Ag2 N2 -33.18(16) . .
N1 Ag1 Ag2 N2 -153.18(16) 3_645 .
N1 Ag1 Ag2 N2 86.82(16) 5_765 .
N1 Ag1 Ag2 N2 86.82(17) . 3_645
N1 Ag1 Ag2 N2 -33.18(17) 3_645 3_645
N1 Ag1 Ag2 N2 -153.18(17) 5_765 3_645
N1 Ag1 Ag2 N2 -153.18(16) . 5_765
N1 Ag1 Ag2 N2 86.82(16) 3_645 5_765
N1 Ag1 Ag2 N2 -33.18(16) 5_765 5_765
N1 Ag1 Ag2 Ag2 -79(12) . 7_756
N1 Ag1 Ag2 Ag2 161(12) 3_645 7_756
N1 Ag1 Ag2 Ag2 41(4) 5_765 7_756
C4 O1 N1 C2 -0.4(5) . .
C4 O1 N1 Ag1 -167.4(3) . .
N1 Ag1 N1 C2 -150.2(4) 3_645 .
N1 Ag1 N1 C2 21.8(6) 5_765 .
Ag2 Ag1 N1 C2 115.8(5) . .
N1 Ag1 N1 O1 11.3(4) 3_645 .
N1 Ag1 N1 O1 -176.66(16) 5_765 .
Ag2 Ag1 N1 O1 -82.7(3) . .
C11 O2 N2 C13 -0.1(5) . .
C11 O2 N2 Ag2 166.7(3) . .
N2 Ag2 N2 C13 -1.1(6) 3_645 .
N2 Ag2 N2 C13 168.9(3) 5_765 .
Ag2 Ag2 N2 C13 -96.1(5) 7_756 .
Ag1 Ag2 N2 C13 83.9(5) . .
N2 Ag2 N2 O2 -161.92(16) 3_645 .
N2 Ag2 N2 O2 8.0(4) 5_765 .
Ag2 Ag2 N2 O2 103.1(3) 7_756 .
Ag1 Ag2 N2 O2 -76.9(3) . .
O1 N1 C2 C3 1.3(5) . .
Ag1 N1 C2 C3 163.6(3) . .
O1 N1 C2 C1 -177.8(4) . .
Ag1 N1 C2 C1 -15.5(8) . .
N1 C2 C3 C4 -1.7(5) . .
C1 C2 C3 C4 177.3(5) . .
N1 C2 C3 C6 179.3(4) . .
C1 C2 C3 C6 -1.7(8) . .
C2 C3 C4 O1 1.4(5) . .
C6 C3 C4 O1 -179.6(4) . .
C2 C3 C4 C5 -176.7(6) . .
C6 C3 C4 C5 2.3(9) . .
N1 O1 C4 C3 -0.7(5) . .
N1 O1 C4 C5 177.8(4) . .
C4 C3 C6 C7 -95.0(6) . .
C2 C3 C6 C7 83.8(6) . .
C3 C6 C7 C8 -96.1(6) . .
C3 C6 C7 C9 81.2(6) . .
C9 C7 C8 C8 -3.1(6) . 10_556
C6 C7 C8 C8 174.2(3) . 10_556
C8 C7 C9 C9 3.1(6) . 10_556
C6 C7 C9 C9 -174.3(3) . 10_556
N2 O2 C11 C12 -0.1(5) . .
N2 O2 C11 C10 179.3(4) . .
O2 C11 C12 C13 0.3(5) . .
C10 C11 C12 C13 -179.0(6) . .
O2 C11 C12 C15 179.1(4) . .
C10 C11 C12 C15 -0.2(9) . .
O2 N2 C13 C12 0.3(5) . .
Ag2 N2 C13 C12 -161.1(3) . .
O2 N2 C13 C14 -179.3(4) . .
Ag2 N2 C13 C14 19.3(7) . .
C11 C12 C13 N2 -0.4(5) . .
C15 C12 C13 N2 -179.2(4) . .
C11 C12 C13 C14 179.2(4) . .
C15 C12 C13 C14 0.4(8) . .
C11 C12 C15 C16 -108.8(6) . .
C13 C12 C15 C16 69.8(6) . .
C12 C15 C16 C18 -126.1(5) . 7_866
C12 C15 C16 C17 56.0(6) . .
C18 C16 C17 C18 1.4(7) 7_866 .
C15 C16 C17 C18 179.3(4) . .
C16 C17 C18 C16 -1.5(8) . 7_866
C103 O7 C101 C102 -179.98(3) . .
C101 O7 C103 C104 -179.89(19) . .
